data_7063717
loop_
_publ_author_name
'Basak, Swati'
'Das, Pranjal'
'Kuilya, Hemrupa'
'Choudhury, Diganta'
'Kalita, Apurba'

_publ_section_title
;
 Electrocatalytic water oxidation activity of phenolate-bridged dinuclear
 copper(ii) complexes in alkaline phosphate buffer
;
_journal_issue 17
_journal_name_full 'New Journal of Chemistry'
_journal_page_first 7134
_journal_page_last 7139
_journal_paper_doi 10.1039/D5NJ00742A
_journal_volume 49
_journal_year 2025
_chemical_formula_moiety 'C28 H30 Cl2 Cu2 N4 O10, C28 H34 Cu2 N4 O4, 2(Cl O4)'
_chemical_formula_sum 'C56 H64 Cl4 Cu4 N8 O22'
_chemical_formula_weight 1597.166
_space_group_crystal_system triclinic
_space_group_IT_number 2
_space_group_name_Hall '-P 1'
_space_group_name_H-M_alt 'P -1'
_symmetry_Int_Tables_number 2
_audit_creation_date 2025-02-15
_audit_creation_method
;
Olex2 1.5
(compiled 2024.02.16 svn.r378c4104 for OlexSys, GUI svn.r6928)
;
_audit_update_record
;
2025-02-18 deposited with the CCDC.	2025-03-25 downloaded from the CCDC.
;
_cell_angle_alpha 88.941(2)
_cell_angle_beta 80.613(2)
_cell_angle_gamma 72.078(2)
_cell_formula_units_Z 1
_cell_length_a 10.1663(5)
_cell_length_b 11.4731(5)
_cell_length_c 14.2943(6)
_cell_measurement_reflns_used 9888
_cell_measurement_temperature 296(2)
_cell_measurement_theta_max 28.34
_cell_measurement_theta_min 2.32
_cell_volume 1564.23(12)
_computing_molecular_graphics 'Olex2 1.5 (Dolomanov et al., 2009)'
_computing_publication_material 'Olex2 1.5 (Dolomanov et al., 2009)'
_computing_structure_refinement 'olex2.refine 1.5 (Bourhis et al., 2015)'
_computing_structure_solution 'olex2.solve 1.5 (Bourhis et al., 2015)'
_diffrn_ambient_temperature 296(2)
_diffrn_measured_fraction_theta_full 0.9961
_diffrn_measured_fraction_theta_max 0.9946
_diffrn_measurement_device_type 'Bruker APEX-II CCD'
_diffrn_measurement_method '\f and \w scans'
_diffrn_radiation_type 'Mo K\a'
_diffrn_radiation_wavelength 0.71073
_diffrn_reflns_av_R_equivalents 0.0346
_diffrn_reflns_av_unetI/netI 0.0290
_diffrn_reflns_Laue_measured_fraction_full 0.9961
_diffrn_reflns_Laue_measured_fraction_max 0.9946
_diffrn_reflns_limit_h_max 13
_diffrn_reflns_limit_h_min -13
_diffrn_reflns_limit_k_max 15
_diffrn_reflns_limit_k_min -15
_diffrn_reflns_limit_l_max 19
_diffrn_reflns_limit_l_min -19
_diffrn_reflns_number 36254
_diffrn_reflns_point_group_measured_fraction_full 0.9961
_diffrn_reflns_point_group_measured_fraction_max 0.9946
_diffrn_reflns_theta_full 25.2417
_diffrn_reflns_theta_max 28.36
_diffrn_reflns_theta_min 2.13
_diffrn_source_current 1.0
_diffrn_source_power 0.05
_diffrn_source_voltage 50.0
_diffrn_standards_number 0
_exptl_absorpt_coefficient_mu 1.597
_exptl_absorpt_correction_T_max 28.34
_exptl_absorpt_correction_T_min 2.32
_exptl_absorpt_correction_type none
_exptl_crystal_colour 'metallic light green'
_exptl_crystal_colour_lustre metallic
_exptl_crystal_colour_modifier light
_exptl_crystal_colour_primary green
_exptl_crystal_density_diffrn 1.695
_exptl_crystal_description block
_exptl_crystal_F_000 818.576
_exptl_crystal_preparation Synthesized
_exptl_crystal_recrystallization_method 'Slow evaporation in methanol'
_exptl_crystal_size_max 0.13
_exptl_crystal_size_mid 0.13
_exptl_crystal_size_min 0.12
_refine_diff_density_max 0.6423
_refine_diff_density_min -0.4825
_refine_diff_density_rms 0.0972
_refine_ls_d_res_high 0.7481
_refine_ls_d_res_low 9.5396
_refine_ls_goodness_of_fit_ref 1.0550
_refine_ls_hydrogen_treatment constr
_refine_ls_matrix_type full
_refine_ls_number_constraints 57
_refine_ls_number_parameters 425
_refine_ls_number_reflns 7781
_refine_ls_number_restraints 0
_refine_ls_restrained_S_all 1.0550
_refine_ls_R_factor_all 0.0513
_refine_ls_R_factor_gt 0.0386
_refine_ls_shift/su_max -0.0003
_refine_ls_shift/su_mean 0.0000
_refine_ls_structure_factor_coef Fsqd
_refine_ls_weighting_details 'w=1/[\s^2^(Fo^2^)+(0.0477P)^2^+1.3955P] where P=(Fo^2^+2Fc^2^)/3'
_refine_ls_weighting_scheme calc
_refine_ls_wR_factor_gt 0.0993
_refine_ls_wR_factor_ref 0.1070
_reflns_Friedel_coverage 0.0
_reflns_limit_h_max 13
_reflns_limit_h_min -13
_reflns_limit_k_max 15
_reflns_limit_k_min -15
_reflns_limit_l_max 19
_reflns_limit_l_min 0
_reflns_number_gt 6363
_reflns_number_total 7781
_reflns_threshold_expression I>=2u(I)
_cod_data_source_file d5nj00742a2.cif
_cod_data_source_block Complex2
_cod_depositor_comments 'Adding full bibliography for 7063716--7063717.cif.'
_cod_database_code 7063717
_olex2_refinement_description
;
1. Fixed Uiso
 At 1.2 times of:
  All C(H) groups, All C(H,H) groups, All N(H) groups
 At 1.5 times of:
  All O(H,H) groups
2.a Rotating group:
 O2(H2a,H2b)
2.b Ternary CH refined with riding coordinates:
 N4(H4a), N2(H2)
2.c Secondary CH2 refined with riding coordinates:
 C22(H22a,H22b), C21(H21a,H21b), C20(H20a,H20b), C8(H8a,H8b), C7(H7a,H7b),
 C6(H6a,H6b)
2.d Aromatic/amide H refined with riding coordinates:
 C27(H27), C26(H26), C25(H25), C24(H24), C18(H18), C17(H17), C16(H16),
 C15(H15), C13(H13), C12(H12), C11(H11), C10(H10), C4(H4), C3(H3), C2(H2c),
 C1(H1)
;
_olex2_submission_special_instructions 'No special instructions were received'

loop_
_space_group_symop_id
_space_group_symop_operation_xyz
1 x,y,z
2 -x,-y,-z

loop_
_atom_site_label
_atom_site_type_symbol
_atom_site_fract_x
_atom_site_fract_y
_atom_site_fract_z
_atom_site_U_iso_or_equiv
_atom_site_adp_type
_atom_site_occupancy
_atom_site_refinement_flags_posn
Cu02 Cu 0.38262(3) 0.11471(3) 0.48608(2) 0.03386(9) Uani 1.000000 .
Cl1 Cl 0.73146(8) 0.15634(7) 0.39574(5) 0.04420(17) Uani 1.000000 .
O3 O 0.49057(18) -0.04285(16) 0.42373(12) 0.0318(4) Uani 1.000000 .
O4 O 0.5836(3) 0.1864(2) 0.39105(19) 0.0648(7) Uani 1.000000 .
O5 O 0.7847(3) 0.0259(3) 0.3982(3) 0.0920(10) Uani 1.000000 .
O6 O 0.7505(4) 0.2054(3) 0.4800(2) 0.0877(10) Uani 1.000000 .
O7 O 0.7991(4) 0.2014(4) 0.3169(2) 0.1110(14) Uani 1.000000 .
N4 N 0.2457(2) 0.1541(2) 0.39364(18) 0.0428(6) Uani 1.000000 .
H4a H 0.2810(2) 0.1970(2) 0.34736(18) 0.0514(7) Uiso 1.000000 R
N3 N 0.2967(2) 0.2780(2) 0.55061(16) 0.0345(5) Uani 1.000000 .
C28 C 0.5048(3) -0.0600(2) 0.32807(17) 0.0304(5) Uani 1.000000 .
C27 C 0.6328(3) -0.1166(2) 0.27207(18) 0.0352(6) Uani 1.000000 .
H27 H 0.7131(3) -0.1441(2) 0.29979(18) 0.0423(7) Uiso 1.000000 R
C26 C 0.6424(3) -0.1325(3) 0.1751(2) 0.0425(6) Uani 1.000000 .
H26 H 0.7284(3) -0.1737(3) 0.1387(2) 0.0509(8) Uiso 1.000000 R
C25 C 0.5258(3) -0.0878(3) 0.1321(2) 0.0476(7) Uani 1.000000 .
H25 H 0.5332(3) -0.0965(3) 0.0668(2) 0.0571(9) Uiso 1.000000 R
C24 C 0.3976(3) -0.0300(3) 0.1873(2) 0.0460(7) Uani 1.000000 .
H24 H 0.3190(3) 0.0015(3) 0.1584(2) 0.0552(8) Uiso 1.000000 R
C23 C 0.3847(3) -0.0183(3) 0.28558(19) 0.0373(6) Uani 1.000000 .
C22 C 0.2449(3) 0.0412(3) 0.3456(2) 0.0460(7) Uani 1.000000 .
H22a H 0.2240(3) -0.0153(3) 0.3926(2) 0.0551(8) Uiso 1.000000 R
H22b H 0.1725(3) 0.0613(3) 0.3060(2) 0.0551(8) Uiso 1.000000 R
C21 C 0.1020(4) 0.2349(4) 0.4314(3) 0.0679(11) Uani 1.000000 .
H21a H 0.0886(4) 0.3144(4) 0.4033(3) 0.0815(14) Uiso 1.000000 R
H21b H 0.0345(4) 0.2002(4) 0.4120(3) 0.0815(14) Uiso 1.000000 R
C20 C 0.0722(3) 0.2525(3) 0.5379(3) 0.0540(8) Uani 1.000000 .
H20a H -0.0268(3) 0.2946(3) 0.5579(3) 0.0648(10) Uiso 1.000000 R
H20b H 0.0941(3) 0.1730(3) 0.5665(3) 0.0648(10) Uiso 1.000000 R
C19 C 0.1555(3) 0.3248(3) 0.5724(2) 0.0388(6) Uani 1.000000 .
C18 C 0.0949(3) 0.4349(3) 0.6240(2) 0.0500(8) Uani 1.000000 .
H18 H -0.0022(3) 0.4669(3) 0.6386(2) 0.0600(9) Uiso 1.000000 R
C17 C 0.1774(4) 0.4966(3) 0.6533(3) 0.0574(9) Uani 1.000000 .
H17 H 0.1370(4) 0.5701(3) 0.6882(3) 0.0689(10) Uiso 1.000000 R
C16 C 0.3217(4) 0.4484(3) 0.6304(2) 0.0541(8) Uani 1.000000 .
H16 H 0.3798(4) 0.4891(3) 0.6491(2) 0.0650(10) Uiso 1.000000 R
C15 C 0.3772(3) 0.3385(3) 0.5792(2) 0.0430(6) Uani 1.000000 .
H15 H 0.4741(3) 0.3054(3) 0.5640(2) 0.0516(8) Uiso 1.000000 R
Cu01 Cu 0.62694(3) 0.39851(3) 0.02833(2) 0.02838(9) Uani 1.000000 .
O1 O 0.45107(18) 0.51724(16) 0.08267(12) 0.0329(4) Uani 1.000000 .
O2 O 0.7462(3) 0.5169(2) 0.0814(2) 0.0634(7) Uani 1.000000 .
H2a H 0.8319(9) 0.4750(10) 0.078(2) 0.0952(10) Uiso 1.000000 GR
H2b H 0.748(3) 0.574(2) 0.0432(14) 0.0952(10) Uiso 1.000000 GR
N1 N 0.7959(2) 0.28444(19) -0.04703(15) 0.0317(4) Uani 1.000000 .
N2 N 0.6306(2) 0.29139(18) 0.14294(15) 0.0308(4) Uani 1.000000 .
H2 H 0.6696(2) 0.32253(18) 0.18546(15) 0.0370(5) Uiso 1.000000 R
C14 C 0.4099(3) 0.5343(2) 0.17790(17) 0.0301(5) Uani 1.000000 .
C13 C 0.3640(3) 0.6505(2) 0.22073(19) 0.0374(6) Uani 1.000000 .
H13 H 0.3653(3) 0.7183(2) 0.18438(19) 0.0448(7) Uiso 1.000000 R
C12 C 0.3164(3) 0.6657(3) 0.3175(2) 0.0434(7) Uani 1.000000 .
H12 H 0.2833(3) 0.7440(3) 0.3456(2) 0.0521(8) Uiso 1.000000 R
C11 C 0.3176(3) 0.5655(3) 0.3724(2) 0.0461(7) Uani 1.000000 .
H11 H 0.2835(3) 0.5759(3) 0.4372(2) 0.0554(8) Uiso 1.000000 R
C10 C 0.3700(3) 0.4495(3) 0.33039(19) 0.0410(6) Uani 1.000000 .
H10 H 0.3741(3) 0.3817(3) 0.36785(19) 0.0492(7) Uiso 1.000000 R
C9 C 0.4165(3) 0.4319(2) 0.23354(18) 0.0320(5) Uani 1.000000 .
C8 C 0.4826(3) 0.3058(2) 0.18798(19) 0.0359(6) Uani 1.000000 .
H8a H 0.4297(3) 0.2939(2) 0.14029(19) 0.0430(7) Uiso 1.000000 R
H8b H 0.4814(3) 0.2445(2) 0.23548(19) 0.0430(7) Uiso 1.000000 R
C7 C 0.7174(3) 0.1610(2) 0.1232(2) 0.0402(6) Uani 1.000000 .
H7a H 0.8126(3) 0.1517(2) 0.1322(2) 0.0483(7) Uiso 1.000000 R
H7b H 0.6806(3) 0.1098(2) 0.1682(2) 0.0483(7) Uiso 1.000000 R
C6 C 0.7194(3) 0.1179(2) 0.0235(2) 0.0405(6) Uani 1.000000 .
H6a H 0.7492(3) 0.0291(2) 0.0201(2) 0.0486(7) Uiso 1.000000 R
H6b H 0.6253(3) 0.1472(2) 0.0085(2) 0.0486(7) Uiso 1.000000 R
C5 C 0.8155(3) 0.1628(2) -0.04826(19) 0.0341(5) Uani 1.000000 .
C4 C 0.9209(3) 0.0850(3) -0.1125(2) 0.0455(7) Uani 1.000000 .
H4 H 0.9336(3) 0.0011(3) -0.1127(2) 0.0546(8) Uiso 1.000000 R
C3 C 1.0065(3) 0.1315(3) -0.1761(2) 0.0543(8) Uani 1.000000 .
H3 H 1.0759(3) 0.0801(3) -0.2209(2) 0.0652(10) Uiso 1.000000 R
C2 C 0.9883(3) 0.2559(3) -0.1726(2) 0.0529(8) Uani 1.000000 .
H2c H 1.0470(3) 0.2892(3) -0.2136(2) 0.0635(10) Uiso 1.000000 R
C1 C 0.8820(3) 0.3295(3) -0.1074(2) 0.0417(6) Uani 1.000000 .
H1 H 0.8695(3) 0.4132(3) -0.1052(2) 0.0500(8) Uiso 1.000000 R
Cl2 Cl 0.11437(9) 0.29395(7) 0.11809(7) 0.0538(2) Uani 1.000000 .
O11 O 0.2385(4) 0.2691(5) 0.0500(3) 0.1339(17) Uani 1.000000 .
O8 O 0.0325(4) 0.4114(3) 0.1022(4) 0.1391(18) Uani 1.000000 .
O9 O 0.0439(7) 0.2151(5) 0.1081(5) 0.208(3) Uani 1.000000 .
O10 O 0.1561(4) 0.2877(5) 0.2066(3) 0.1322(17) Uani 1.000000 .

loop_
_atom_site_aniso_label
_atom_site_aniso_U_11
_atom_site_aniso_U_22
_atom_site_aniso_U_33
_atom_site_aniso_U_12
_atom_site_aniso_U_13
_atom_site_aniso_U_23
Cu02 0.02948(16) 0.03289(17) 0.03231(17) 0.00353(12) -0.01099(13) -0.00160(12)
Cl1 0.0508(4) 0.0469(4) 0.0331(3) -0.0135(3) -0.0041(3) -0.0049(3)
O3 0.0303(9) 0.0340(9) 0.0251(8) 0.0000(7) -0.0073(7) 0.0009(7)
O4 0.0514(14) 0.0636(15) 0.0734(17) -0.0075(12) -0.0150(12) 0.0155(13)
O5 0.0704(18) 0.0552(16) 0.139(3) 0.0063(14) -0.0307(19) -0.0244(17)
O6 0.109(2) 0.110(2) 0.0521(16) -0.044(2) -0.0149(16) -0.0264(16)
O7 0.114(3) 0.199(4) 0.0521(17) -0.100(3) -0.0068(17) 0.029(2)
N4 0.0334(12) 0.0431(13) 0.0483(14) -0.0008(10) -0.0178(11) -0.0019(11)
N3 0.0314(11) 0.0317(11) 0.0336(11) -0.0000(9) -0.0052(9) 0.0013(9)
C28 0.0344(13) 0.0307(12) 0.0268(12) -0.0098(10) -0.0080(10) 0.0026(9)
C27 0.0332(13) 0.0423(14) 0.0297(13) -0.0111(11) -0.0050(10) 0.0022(11)
C26 0.0434(15) 0.0505(16) 0.0327(14) -0.0161(13) -0.0005(12) -0.0016(12)
C25 0.0564(18) 0.0634(19) 0.0293(14) -0.0254(16) -0.0111(13) -0.0002(13)
C24 0.0480(17) 0.0581(18) 0.0370(15) -0.0174(14) -0.0192(13) 0.0011(13)
C23 0.0371(14) 0.0415(14) 0.0342(14) -0.0103(11) -0.0116(11) 0.0002(11)
C22 0.0373(15) 0.0513(17) 0.0496(17) -0.0090(13) -0.0168(13) -0.0008(14)
C21 0.0413(17) 0.069(2) 0.079(3) 0.0153(16) -0.0293(17) -0.020(2)
C20 0.0314(15) 0.0492(18) 0.074(2) -0.0042(13) -0.0030(15) -0.0026(16)
C19 0.0314(13) 0.0379(14) 0.0379(14) 0.0006(11) -0.0022(11) 0.0057(11)
C18 0.0365(15) 0.0441(16) 0.0549(19) 0.0040(13) 0.0019(13) -0.0045(14)
C17 0.058(2) 0.0394(16) 0.061(2) 0.0020(15) -0.0034(16) -0.0125(15)
C16 0.0529(19) 0.0473(17) 0.060(2) -0.0106(15) -0.0101(16) -0.0087(15)
C15 0.0363(14) 0.0456(16) 0.0417(16) -0.0048(12) -0.0061(12) -0.0031(12)
Cu01 0.02896(16) 0.02454(15) 0.02637(16) -0.00188(11) -0.00264(11) 0.00500(11)
O1 0.0341(9) 0.0330(9) 0.0223(8) 0.0020(7) -0.0027(7) 0.0045(7)
O2 0.0531(14) 0.0534(14) 0.0884(19) -0.0203(11) -0.0162(13) -0.0050(13)
N1 0.0279(10) 0.0309(10) 0.0328(11) -0.0056(8) -0.0026(8) 0.0041(8)
N2 0.0361(11) 0.0271(10) 0.0271(10) -0.0066(8) -0.0055(8) 0.0030(8)
C14 0.0269(11) 0.0351(13) 0.0247(12) -0.0048(10) -0.0039(9) 0.0043(10)
C13 0.0397(14) 0.0351(13) 0.0317(13) -0.0038(11) -0.0052(11) 0.0030(11)
C12 0.0430(15) 0.0407(15) 0.0389(15) -0.0003(12) -0.0087(12) -0.0072(12)
C11 0.0418(15) 0.0608(19) 0.0270(14) -0.0054(14) -0.0006(11) -0.0006(13)
C10 0.0410(15) 0.0471(16) 0.0309(14) -0.0108(12) -0.0010(11) 0.0084(12)
C9 0.0284(12) 0.0371(13) 0.0288(12) -0.0087(10) -0.0028(10) 0.0040(10)
C8 0.0398(14) 0.0347(13) 0.0332(14) -0.0139(11) -0.0020(11) 0.0056(11)
C7 0.0444(15) 0.0310(13) 0.0396(15) -0.0040(11) -0.0063(12) 0.0088(11)
C6 0.0462(16) 0.0307(13) 0.0440(16) -0.0139(12) -0.0014(12) -0.0011(11)
C5 0.0332(13) 0.0290(12) 0.0368(14) -0.0043(10) -0.0063(11) 0.0012(10)
C4 0.0394(15) 0.0372(15) 0.0509(18) -0.0019(12) -0.0009(13) -0.0038(13)
C3 0.0357(15) 0.057(2) 0.054(2) 0.0004(14) 0.0091(14) -0.0060(15)
C2 0.0368(15) 0.059(2) 0.0534(19) -0.0091(14) 0.0079(14) 0.0084(15)
C1 0.0345(14) 0.0394(15) 0.0478(17) -0.0090(11) -0.0028(12) 0.0073(12)
Cl2 0.0538(4) 0.0441(4) 0.0668(5) -0.0160(3) -0.0181(4) 0.0107(4)
O11 0.095(3) 0.201(5) 0.079(2) -0.013(3) -0.001(2) -0.011(3)
O8 0.102(3) 0.068(2) 0.250(6) -0.014(2) -0.065(3) 0.048(3)
O9 0.239(6) 0.138(4) 0.338(8) -0.148(5) -0.142(6) 0.075(5)
O10 0.097(3) 0.223(5) 0.071(2) -0.038(3) -0.025(2) 0.017(3)

loop_
_atom_type_symbol
_atom_type_scat_dispersion_real
_atom_type_scat_dispersion_imag
_atom_type_scat_Cromer_Mann_a1
_atom_type_scat_Cromer_Mann_a2
_atom_type_scat_Cromer_Mann_a3
_atom_type_scat_Cromer_Mann_a4
_atom_type_scat_Cromer_Mann_b1
_atom_type_scat_Cromer_Mann_b2
_atom_type_scat_Cromer_Mann_b3
_atom_type_scat_Cromer_Mann_b4
_atom_type_scat_Cromer_Mann_c
_atom_type_scat_source
_atom_type_scat_dispersion_source
C 0.00313 0.00162 2.31000 1.02000 1.58860 0.86500 20.84390 10.20750 0.56870 51.65120 0.21560 'International Tables Volume C Table 6.1.1.4 (pp. 500-502)' 'Brennan, Cowan, Rev. Sci. Instrum., 1992, 63, 850'
Cl 0.14908 0.15974 11.46040 7.19640 6.25560 1.64550 0.01040 1.16620 18.51940 47.77840 -9.55740 'International Tables Volume C Table 6.1.1.4 (pp. 500-502)' 'Brennan, Cowan, Rev. Sci. Instrum., 1992, 63, 850'
Cu 0.32831 1.27084 13.33800 7.16760 5.61580 1.67350 3.58280 0.24700 11.39660 64.81260 1.19100 'International Tables Volume C Table 6.1.1.4 (pp. 500-502)' 'Brennan, Cowan, Rev. Sci. Instrum., 1992, 63, 850'
H 0.00000 0.00000 0.49300 0.32291 0.14019 0.04081 10.51090 26.12570 3.14236 57.79970 0.00304 'International Tables Volume C Table 6.1.1.4 (pp. 500-502)' 'Brennan, Cowan, Rev. Sci. Instrum., 1992, 63, 850'
N 0.00612 0.00332 12.21260 3.13220 2.01250 1.16630 0.00570 9.89330 28.99750 0.58260 -11.52900 'International Tables Volume C Table 6.1.1.4 (pp. 500-502)' 'Brennan, Cowan, Rev. Sci. Instrum., 1992, 63, 850'
O 0.01085 0.00610 3.04850 2.28680 1.54630 0.86700 13.27710 5.70110 0.32390 32.90890 0.25080 'International Tables Volume C Table 6.1.1.4 (pp. 500-502)' 'Brennan, Cowan, Rev. Sci. Instrum., 1992, 63, 850'

loop_
_geom_angle_atom_site_label_1
_geom_angle_atom_site_label_2
_geom_angle_atom_site_label_3
_geom_angle
_geom_angle_site_symmetry_1
_geom_angle_site_symmetry_3
_geom_angle_publ_flag
N4 Cu02 O3 93.47(8) . . ?
N4 Cu02 O3 168.04(9) . 2_656 ?
N3 Cu02 O3 172.51(9) . . ?
N3 Cu02 O3 97.03(8) . 2_656 ?
N3 Cu02 N4 92.00(9) . . ?
O5 Cl1 O4 106.72(17) . . ?
O6 Cl1 O4 110.37(19) . . ?
O6 Cl1 O5 107.9(2) . . ?
O7 Cl1 O4 109.8(2) . . ?
O7 Cl1 O5 111.6(3) . . ?
O7 Cl1 O6 110.4(2) . . ?
C28 O3 Cu02 121.11(15) . . ?
C28 O3 Cu02 131.42(15) . 2_656 ?
H4a N4 Cu02 105.50(8) . . ?
C22 N4 Cu02 110.98(17) . . ?
C22 N4 H4a 105.50(17) . . ?
C21 N4 Cu02 115.9(2) . . ?
C21 N4 H4a 105.5(2) . . ?
C21 N4 C22 112.5(3) . . ?
C19 N3 Cu02 119.89(19) . . ?
C15 N3 Cu02 120.43(18) . . ?
C15 N3 C19 119.5(2) . . ?
C27 C28 O3 122.5(2) . . ?
C23 C28 O3 118.2(2) . . ?
C23 C28 C27 119.3(2) . . ?
H27 C27 C28 119.72(15) . . ?
C26 C27 C28 120.6(3) . . ?
C26 C27 H27 119.72(17) . . ?
H26 C26 C27 119.71(17) . . ?
C25 C26 C27 120.6(3) . . ?
C25 C26 H26 119.71(18) . . ?
H25 C25 C26 120.36(18) . . ?
C24 C25 C26 119.3(3) . . ?
C24 C25 H25 120.36(17) . . ?
H24 C24 C25 119.53(17) . . ?
C23 C24 C25 120.9(3) . . ?
C23 C24 H24 119.53(17) . . ?
C24 C23 C28 119.3(3) . . ?
C22 C23 C28 119.9(2) . . ?
C22 C23 C24 120.9(3) . . ?
C23 C22 N4 110.3(2) . . ?
H22a C22 N4 109.60(17) . . ?
H22a C22 C23 109.60(17) . . ?
H22b C22 N4 109.60(14) . . ?
H22b C22 C23 109.60(15) . . ?
H22b C22 H22a 108.1 . . ?
H21a C21 N4 108.7(2) . . ?
H21b C21 N4 108.75(18) . . ?
H21b C21 H21a 107.6 . . ?
C20 C21 N4 114.0(3) . . ?
C20 C21 H21a 108.7(2) . . ?
C20 C21 H21b 108.7(2) . . ?
H20a C20 C21 109.18(17) . . ?
H20b C20 C21 109.2(2) . . ?
H20b C20 H20a 107.9 . . ?
C19 C20 C21 112.1(3) . . ?
C19 C20 H20a 109.18(16) . . ?
C19 C20 H20b 109.18(17) . . ?
C20 C19 N3 116.6(2) . . ?
C18 C19 N3 120.1(3) . . ?
C18 C19 C20 123.2(3) . . ?
H18 C18 C19 119.88(19) . . ?
C17 C18 C19 120.2(3) . . ?
C17 C18 H18 119.88(18) . . ?
H17 C17 C18 120.35(18) . . ?
C16 C17 C18 119.3(3) . . ?
C16 C17 H17 120.3(2) . . ?
H16 C16 C17 120.8(2) . . ?
C15 C16 C17 118.4(3) . . ?
C15 C16 H16 120.8(2) . . ?
C16 C15 N3 122.4(3) . . ?
H15 C15 N3 118.78(15) . . ?
H15 C15 C16 118.8(2) . . ?
O2 Cu01 O1 106.06(9) . 2_665 ?
O2 Cu01 O1 89.95(9) . . ?
N1 Cu01 O1 170.68(8) . . ?
N1 Cu01 O1 95.46(8) . 2_665 ?
N1 Cu01 O2 94.18(9) . . ?
N2 Cu01 O1 155.10(9) . 2_665 ?
N2 Cu01 O1 93.30(8) . . ?
N2 Cu01 O2 95.85(10) . . ?
N2 Cu01 N1 94.59(8) . . ?
C14 O1 Cu01 133.53(15) . 2_665 ?
C14 O1 Cu01 121.64(14) . . ?
H2a O2 Cu01 109.4 . . ?
H2b O2 Cu01 109.2 . . ?
H2b O2 H2a 104.5 . . ?
C5 N1 Cu01 120.75(18) . . ?
C1 N1 Cu01 119.31(18) . . ?
C1 N1 C5 119.3(2) . . ?
H2 N2 Cu01 106.75(6) . . ?
C8 N2 Cu01 108.42(15) . . ?
C8 N2 H2 106.75(13) . . ?
C7 N2 Cu01 114.51(16) . . ?
C7 N2 H2 106.75(14) . . ?
C7 N2 C8 113.2(2) . . ?
C13 C14 O1 121.4(2) . . ?
C9 C14 O1 118.8(2) . . ?
C9 C14 C13 119.8(2) . . ?
H13 C13 C14 119.95(15) . . ?
C12 C13 C14 120.1(3) . . ?
C12 C13 H13 119.95(17) . . ?
H12 C12 C13 119.79(17) . . ?
C11 C12 C13 120.4(3) . . ?
C11 C12 H12 119.79(17) . . ?
H11 C11 C12 120.34(17) . . ?
C10 C11 C12 119.3(3) . . ?
C10 C11 H11 120.34(17) . . ?
H10 C10 C11 119.32(17) . . ?
C9 C10 C11 121.4(3) . . ?
C9 C10 H10 119.32(16) . . ?
C10 C9 C14 118.9(2) . . ?
C8 C9 C14 119.3(2) . . ?
C8 C9 C10 121.7(2) . . ?
C9 C8 N2 109.6(2) . . ?
H8a C8 N2 109.76(13) . . ?
H8a C8 C9 109.76(14) . . ?
H8b C8 N2 109.76(13) . . ?
H8b C8 C9 109.76(14) . . ?
H8b C8 H8a 108.2 . . ?
H7a C7 N2 109.17(15) . . ?
H7b C7 N2 109.17(14) . . ?
H7b C7 H7a 107.9 . . ?
C6 C7 N2 112.2(2) . . ?
C6 C7 H7a 109.17(16) . . ?
C6 C7 H7b 109.17(15) . . ?
H6a C6 C7 109.21(14) . . ?
H6b C6 C7 109.21(16) . . ?
H6b C6 H6a 107.9 . . ?
C5 C6 C7 112.0(2) . . ?
C5 C6 H6a 109.21(14) . . ?
C5 C6 H6b 109.21(16) . . ?
C6 C5 N1 116.6(2) . . ?
C4 C5 N1 120.7(3) . . ?
C4 C5 C6 122.6(2) . . ?
H4 C4 C5 120.04(17) . . ?
C3 C4 C5 119.9(3) . . ?
C3 C4 H4 120.04(18) . . ?
H3 C3 C4 120.51(18) . . ?
C2 C3 C4 119.0(3) . . ?
C2 C3 H3 120.51(18) . . ?
H2c C2 C3 120.54(18) . . ?
C1 C2 C3 118.9(3) . . ?
C1 C2 H2c 120.54(19) . . ?
C2 C1 N1 122.1(3) . . ?
H1 C1 N1 118.96(16) . . ?
H1 C1 C2 118.96(19) . . ?
O8 Cl2 O11 106.4(3) . . ?
O9 Cl2 O11 111.5(4) . . ?
O9 Cl2 O8 109.2(3) . . ?
O10 Cl2 O11 106.3(2) . . ?
O10 Cl2 O8 111.2(3) . . ?
O10 Cl2 O9 112.1(4) . . ?

loop_
_geom_bond_atom_site_label_1
_geom_bond_atom_site_label_2
_geom_bond_distance
_geom_bond_site_symmetry_2
_geom_bond_publ_flag
Cu02 Cu02 3.0311(6) 2_656 ?
Cu02 O3 1.9628(17) 2_656 ?
Cu02 O3 1.9458(17) . ?
Cu02 N4 2.019(2) . ?
Cu02 N3 1.979(2) . ?
Cl1 O4 1.448(3) . ?
Cl1 O5 1.429(3) . ?
Cl1 O6 1.405(3) . ?
Cl1 O7 1.398(3) . ?
O3 C28 1.363(3) . ?
N4 H4a 0.9100 . ?
N4 C22 1.480(4) . ?
N4 C21 1.488(4) . ?
N3 C19 1.354(3) . ?
N3 C15 1.337(4) . ?
C28 C27 1.384(4) . ?
C28 C23 1.400(3) . ?
C27 H27 0.9300 . ?
C27 C26 1.385(4) . ?
C26 H26 0.9300 . ?
C26 C25 1.378(4) . ?
C25 H25 0.9300 . ?
C25 C24 1.382(4) . ?
C24 H24 0.9300 . ?
C24 C23 1.395(4) . ?
C23 C22 1.499(4) . ?
C22 H22a 0.9700 . ?
C22 H22b 0.9700 . ?
C21 H21a 0.9700 . ?
C21 H21b 0.9700 . ?
C21 C20 1.508(5) . ?
C20 H20a 0.9700 . ?
C20 H20b 0.9700 . ?
C20 C19 1.493(4) . ?
C19 C18 1.388(4) . ?
C18 H18 0.9300 . ?
C18 C17 1.368(5) . ?
C17 H17 0.9300 . ?
C17 C16 1.383(5) . ?
C16 H16 0.9300 . ?
C16 C15 1.381(4) . ?
C15 H15 0.9300 . ?
Cu01 O1 1.9907(17) 2_665 ?
Cu01 O1 1.9347(17) . ?
Cu01 O2 2.290(2) . ?
Cu01 N1 1.972(2) . ?
Cu01 N2 2.028(2) . ?
O1 C14 1.357(3) . ?
O2 H2a 0.8501 . ?
O2 H2b 0.8500 . ?
N1 C5 1.348(3) . ?
N1 C1 1.339(3) . ?
N2 H2 0.9100 . ?
N2 C8 1.496(3) . ?
N2 C7 1.489(3) . ?
C14 C13 1.387(4) . ?
C14 C9 1.397(3) . ?
C13 H13 0.9300 . ?
C13 C12 1.384(4) . ?
C12 H12 0.9300 . ?
C12 C11 1.379(4) . ?
C11 H11 0.9300 . ?
C11 C10 1.380(4) . ?
C10 H10 0.9300 . ?
C10 C9 1.385(4) . ?
C9 C8 1.505(4) . ?
C8 H8a 0.9700 . ?
C8 H8b 0.9700 . ?
C7 H7a 0.9700 . ?
C7 H7b 0.9700 . ?
C7 C6 1.513(4) . ?
C6 H6a 0.9700 . ?
C6 H6b 0.9700 . ?
C6 C5 1.494(4) . ?
C5 C4 1.382(4) . ?
C4 H4 0.9300 . ?
C4 C3 1.370(5) . ?
C3 H3 0.9300 . ?
C3 C2 1.382(5) . ?
C2 H2c 0.9300 . ?
C2 C1 1.374(4) . ?
C1 H1 0.9300 . ?
Cl2 O11 1.418(4) . ?
Cl2 O8 1.386(3) . ?
Cl2 O9 1.338(4) . ?
Cl2 O10 1.392(4) . ?

loop_
_geom_torsion_atom_site_label_1
_geom_torsion_atom_site_label_2
_geom_torsion_atom_site_label_3
_geom_torsion_atom_site_label_4
_geom_torsion
_geom_torsion_site_symmetry_1
_geom_torsion_site_symmetry_2
_geom_torsion_site_symmetry_3
_geom_torsion_site_symmetry_4
_geom_torsion_publ_flag
Cu02 O3 C28 C27 133.11(19) . . . . ?
Cu02 O3 C28 C27 -14.9(2) 2_656 . . . ?
Cu02 O3 C28 C23 -46.7(2) . . . . ?
Cu02 O3 C28 C23 165.3(2) 2_656 . . . ?
Cu02 N4 C22 C23 -64.5(2) . . . . ?
Cu02 N4 C21 C20 -12.5(2) . . . . ?
Cu02 N3 C19 C20 -5.2(2) . . . . ?
Cu02 N3 C19 C18 175.1(2) . . . . ?
Cu02 N3 C15 C16 -175.2(2) . . . . ?
O3 C28 C27 C26 179.8(3) . . . . ?
O3 C28 C23 C24 177.2(2) . . . . ?
O3 C28 C23 C22 -1.2(3) . . . . ?
N4 C22 C23 C28 61.9(3) . . . . ?
N4 C22 C23 C24 -116.5(3) . . . . ?
N4 C21 C20 C19 68.1(3) . . . . ?
N3 C19 C20 C21 -59.1(3) . . . . ?
N3 C19 C18 C17 -0.2(3) . . . . ?
N3 C15 C16 C17 0.5(4) . . . . ?
C28 C27 C26 C25 2.7(3) . . . . ?
C28 C23 C24 C25 3.4(3) . . . . ?
C27 C26 C25 C24 -2.0(4) . . . . ?
C26 C25 C24 C23 -1.1(4) . . . . ?
C25 C24 C23 C22 -178.2(3) . . . . ?
C21 C20 C19 C18 120.6(3) . . . . ?
C20 C19 C18 C17 -179.9(3) . . . . ?
C19 C18 C17 C16 0.4(4) . . . . ?
C18 C17 C16 C15 -0.6(4) . . . . ?
Cu01 O1 C14 C13 130.2(2) . . . . ?
Cu01 O1 C14 C13 -44.1(2) 2_665 . . . ?
Cu01 O1 C14 C9 -48.6(2) . . . . ?
Cu01 O1 C14 C9 137.1(2) 2_665 . . . ?
Cu01 N1 C5 C6 -11.5(2) . . . . ?
Cu01 N1 C5 C4 169.2(2) . . . . ?
Cu01 N1 C1 C2 -169.4(2) . . . . ?
Cu01 N2 C8 C9 -69.94(16) . . . . ?
Cu01 N2 C7 C6 -31.32(19) . . . . ?
O1 C14 C13 C12 176.9(3) . . . . ?
O1 C14 C9 C10 -177.8(2) . . . . ?
O1 C14 C9 C8 6.2(3) . . . . ?
N1 C5 C6 C7 -53.2(3) . . . . ?
N1 C5 C4 C3 -0.1(3) . . . . ?
N1 C1 C2 C3 0.2(4) . . . . ?
N2 C8 C9 C14 58.2(2) . . . . ?
N2 C8 C9 C10 -117.7(2) . . . . ?
N2 C7 C6 C5 77.6(2) . . . . ?
C14 C13 C12 C11 1.8(3) . . . . ?
C14 C9 C10 C11 -0.0(3) . . . . ?
C13 C12 C11 C10 1.5(3) . . . . ?
C12 C11 C10 C9 -2.4(4) . . . . ?
C11 C10 C9 C8 175.8(3) . . . . ?
C7 C6 C5 C4 126.1(2) . . . . ?
C6 C5 C4 C3 -179.4(3) . . . . ?
C5 C4 C3 C2 2.0(4) . . . . ?
C4 C3 C2 C1 -2.0(4) . . . . ?
